data_7100134
loop_
_publ_author_name
'Atsuhiro Osuka'
'Yasuhide Inokuma'
'Deok Yun Kim'
'Dongho Kim'
'Soo Bum Noh'
'Noboru Ono'
'Hidemitsu Uno'

_publ_section_title
;
Enlarged pai-electronic network of a meso-meso
beta-beta, beta-beta triply linked dibenzoporphyrin dimer that exhibits
a large two-photon cross section
;
_journal_name_full 'Chemical Communications'
_journal_paper_doi 10.1039/b505340d
_journal_year 2005
_chemical_formula_moiety 'C126 H112 N10 Zn2, C8.19 H11.81 N1.09, C5 H5 N1'
_chemical_formula_sum 'C139.19 H128.81 N12.09 Zn2'
_chemical_formula_weight 2098.28
_space_group_IT_number 2
_space_group_name_Hall '-P 1'
_space_group_name_H-M_alt 'P -1'
_symmetry_cell_setting triclinic
_symmetry_Int_Tables_number 2
_symmetry_space_group_name_Hall '-P 1'
_symmetry_space_group_name_H-M 'P -1'
_cell_angle_alpha 80.4080(10)
_cell_angle_beta 83.6550(10)
_cell_angle_gamma 77.2430(10)
_cell_formula_units_Z 2
_cell_length_a 15.1012(10)
_cell_length_b 17.6792(12)
_cell_length_c 22.9949(16)
_cell_measurement_temperature 90(2)
_cell_volume 5886.5(7)
_diffrn_ambient_temperature 90(2)
_exptl_crystal_density_diffrn 1.184
_cod_database_code 7100134

loop_
_symmetry_equiv_pos_as_xyz
'x, y, z'
'-x, -y, -z'

loop_
_atom_site_label
_atom_site_type_symbol
_atom_site_fract_x
_atom_site_fract_y
_atom_site_fract_z
_atom_site_U_iso_or_equiv
_atom_site_adp_type
_atom_site_occupancy
_atom_site_symmetry_multiplicity
_atom_site_calc_flag
_atom_site_refinement_flags
_atom_site_disorder_assembly
_atom_site_disorder_group
C1 C 0.5994(2) 0.59682(17) 0.28874(12) 0.0212(6) Uani 1 1 d . . .
C2 C 0.5264(2) 0.65670(17) 0.26470(13) 0.0224(6) Uani 1 1 d . . .
H2 H 0.5314 0.6965 0.2319 0.027 Uiso 1 1 calc R . .
C3 C 0.4493(2) 0.64567(16) 0.29763(13) 0.0219(6) Uani 1 1 d . . .
H3 H 0.3896 0.6759 0.2922 0.026 Uiso 1 1 calc R . .
C4 C 0.4747(2) 0.57915(16) 0.34279(12) 0.0207(5) Uani 1 1 d . . .
C5 C 0.41317(19) 0.54870(16) 0.38593(13) 0.0208(5) Uani 1 1 d . . .
C6 C 0.43499(19) 0.48516(17) 0.43069(12) 0.0209(6) Uani 1 1 d . . .
C7 C 0.3702(2) 0.45660(17) 0.47633(13) 0.0223(6) Uani 1 1 d . . .
C8 C 0.2802(2) 0.48890(18) 0.49469(13) 0.0249(6) Uani 1 1 d . . .
H4 H 0.2513 0.5396 0.4771 0.030 Uiso 1 1 calc R . .
C9 C 0.2343(2) 0.4459(2) 0.53866(14) 0.0291(7) Uani 1 1 d . . .
H5 H 0.1736 0.4674 0.5520 0.035 Uiso 1 1 calc R . .
C10 C 0.2769(2) 0.3709(2) 0.56359(15) 0.0340(7) Uani 1 1 d . . .
H6 H 0.2433 0.3409 0.5923 0.041 Uiso 1 1 calc R . .
C11 C 0.3665(2) 0.3393(2) 0.54756(15) 0.0323(7) Uani 1 1 d . . .
H7 H 0.3947 0.2885 0.5655 0.039 Uiso 1 1 calc R . .
C12 C 0.4155(2) 0.38342(18) 0.50419(13) 0.0241(6) Uani 1 1 d . . .
C13 C 0.5098(2) 0.37224(17) 0.47784(12) 0.0221(6) Uani 1 1 d . . .
C14 C 0.5801(2) 0.30684(17) 0.49221(12) 0.0212(6) Uani 1 1 d . . .
C15 C 0.6737(2) 0.29869(17) 0.47352(12) 0.0215(6) Uani 1 1 d . . .
C16 C 0.7473(2) 0.23425(17) 0.49601(13) 0.0236(6) Uani 1 1 d . . .
C17 C 0.7492(2) 0.16414(18) 0.53571(13) 0.0268(6) Uani 1 1 d . . .
H8 H 0.6942 0.1494 0.5529 0.032 Uiso 1 1 calc R . .
C18 C 0.8328(2) 0.11696(19) 0.54921(14) 0.0302(7) Uani 1 1 d . . .
H9 H 0.8348 0.0696 0.5760 0.036 Uiso 1 1 calc R . .
C19 C 0.9141(2) 0.13786(19) 0.52421(14) 0.0304(7) Uani 1 1 d . . .
H10 H 0.9706 0.1047 0.5343 0.036 Uiso 1 1 calc R . .
C20 C 0.9133(2) 0.20613(18) 0.48493(14) 0.0268(6) Uani 1 1 d . . .
H11 H 0.9688 0.2200 0.4679 0.032 Uiso 1 1 calc R . .
C21 C 0.8295(2) 0.25475(17) 0.47058(13) 0.0233(6) Uani 1 1 d . . .
C22 C 0.8042(2) 0.32877(17) 0.43078(13) 0.0220(6) Uani 1 1 d . . .
C23 C 0.8638(2) 0.36738(17) 0.39249(13) 0.0226(6) Uani 1 1 d . . .
C24 C 0.8399(2) 0.43274(17) 0.34870(13) 0.0230(6) Uani 1 1 d . . .
C25 C 0.9048(2) 0.46656(19) 0.30748(14) 0.0281(6) Uani 1 1 d . . .
H12 H 0.9692 0.4499 0.3058 0.034 Uiso 1 1 calc R . .
C26 C 0.8565(2) 0.52673(19) 0.27153(14) 0.0288(7) Uani 1 1 d . . .
H13 H 0.8805 0.5597 0.2396 0.035 Uiso 1 1 calc R . .
C27 C 0.7627(2) 0.53095(17) 0.29099(13) 0.0219(6) Uani 1 1 d . . .
C28 C 0.6901(2) 0.58741(17) 0.26646(12) 0.0219(6) Uani 1 1 d . . .
C29 C 0.7131(2) 0.64179(17) 0.21208(12) 0.0215(6) Uani 1 1 d . . .
C30 C 0.7109(2) 0.61744(17) 0.15739(13) 0.0248(6) Uani 1 1 d . . .
C31 C 0.6920(3) 0.5435(2) 0.15003(15) 0.0335(7) Uani 1 1 d . . .
H14 H 0.6815 0.5024 0.1806 0.040 Uiso 1 1 calc R . .
C32 C 0.6924(3) 0.5438(2) 0.09104(15) 0.0378(8) Uani 1 1 d . . .
H15 H 0.6829 0.5026 0.0722 0.045 Uiso 1 1 calc R . .
C33 C 0.7100(2) 0.61846(19) 0.06224(14) 0.0306(7) Uani 1 1 d . . .
C34 C 0.7062(2) 0.6447(2) 0.00127(14) 0.0315(7) Uani 1 1 d . . .
C35 C 0.7147(2) 0.7183(2) -0.02790(14) 0.0309(7) Uani 1 1 d . . .
C36 C 0.6918(3) 0.7515(2) -0.08851(15) 0.0352(7) Uani 1 1 d . . .
C37 C 0.6559(3) 0.7229(3) -0.13253(17) 0.0490(10) Uani 1 1 d . . .
H16 H 0.6445 0.6713 -0.1261 0.059 Uiso 1 1 calc R . .
C38 C 0.6376(4) 0.7715(3) -0.1850(2) 0.0664(15) Uani 1 1 d . . .
H17 H 0.6154 0.7524 -0.2156 0.080 Uiso 1 1 calc R . .
C39 C 0.6510(4) 0.8478(3) -0.1942(2) 0.0694(16) Uani 1 1 d . . .
H18 H 0.6360 0.8805 -0.2305 0.083 Uiso 1 1 calc R . .
C40 C 0.6856(3) 0.8771(3) -0.15175(18) 0.0506(11) Uani 1 1 d . . .
H19 H 0.6949 0.9294 -0.1586 0.061 Uiso 1 1 calc R . .
C41 C 0.7070(3) 0.8284(2) -0.09814(15) 0.0358(8) Uani 1 1 d . . .
C42 C 0.7423(2) 0.83962(19) -0.04381(14) 0.0292(7) Uani 1 1 d . . .
C43 C 0.7741(2) 0.90566(19) -0.03567(14) 0.0279(6) Uani 1 1 d . . .
C44 C 0.8014(2) 0.92179(18) 0.01667(14) 0.0264(6) Uani 1 1 d . . .
C45 C 0.8440(2) 0.98753(19) 0.02157(15) 0.0294(7) Uani 1 1 d . . .
C46 C 0.8766(3) 1.0452(2) -0.01979(15) 0.0347(7) Uani 1 1 d . . .
H20 H 0.8689 1.0491 -0.0607 0.042 Uiso 1 1 calc R . .
C47 C 0.9200(3) 1.0959(2) 0.00011(16) 0.0388(8) Uani 1 1 d . . .
H21 H 0.9410 1.1357 -0.0273 0.047 Uiso 1 1 calc R . .
C48 C 0.9335(3) 1.0894(2) 0.06008(16) 0.0377(8) Uani 1 1 d . . .
H22 H 0.9651 1.1239 0.0727 0.045 Uiso 1 1 calc R . .
C49 C 0.9014(2) 1.0336(2) 0.10109(16) 0.0342(7) Uani 1 1 d . . .
H23 H 0.9104 1.0296 0.1418 0.041 Uiso 1 1 calc R . .
C50 C 0.8554(2) 0.98293(18) 0.08178(14) 0.0280(6) Uani 1 1 d . . .
C51 C 0.8175(2) 0.91579(17) 0.11234(13) 0.0252(6) Uani 1 1 d . . .
C52 C 0.8056(2) 0.89385(17) 0.17365(13) 0.0244(6) Uani 1 1 d . . .
C53 C 0.7755(2) 0.82624(18) 0.20218(13) 0.0242(6) Uani 1 1 d . . .
C54 C 0.7565(2) 0.80840(18) 0.26525(13) 0.0260(6) Uani 1 1 d . . .
H24 H 0.7616 0.8397 0.2941 0.031 Uiso 1 1 calc R . .
C55 C 0.7303(2) 0.73876(18) 0.27561(13) 0.0250(6) Uani 1 1 d . . .
H25 H 0.7133 0.7120 0.3131 0.030 Uiso 1 1 calc R . .
C56 C 0.7328(2) 0.71287(17) 0.21951(13) 0.0227(6) Uani 1 1 d . . .
C57 C 0.9639(2) 0.33776(17) 0.39561(13) 0.0245(6) Uani 1 1 d . . .
C58 C 1.0134(2) 0.28843(19) 0.35702(15) 0.0296(7) Uani 1 1 d . . .
H34 H 0.9834 0.2745 0.3274 0.036 Uiso 1 1 calc R . .
C59 C 1.1062(2) 0.2592(2) 0.36123(16) 0.0333(7) Uani 1 1 d . . .
H35 H 1.1387 0.2252 0.3346 0.040 Uiso 1 1 calc R . .
C60 C 1.1521(2) 0.27879(19) 0.40361(17) 0.0326(7) Uani 1 1 d . . .
C61 C 1.1024(2) 0.3302(2) 0.44120(16) 0.0319(7) Uani 1 1 d . . .
H36 H 1.1327 0.3456 0.4700 0.038 Uiso 1 1 calc R . .
C62 C 1.0099(2) 0.35923(18) 0.43735(14) 0.0282(6) Uani 1 1 d . . .
H37 H 0.9777 0.3941 0.4634 0.034 Uiso 1 1 calc R . .
C63 C 0.5523(2) 0.23780(17) 0.53120(14) 0.0246(6) Uani 1 1 d . . .
C64 C 0.5325(2) 0.17819(19) 0.50538(16) 0.0326(7) Uani 1 1 d . . .
H30 H 0.5375 0.1812 0.4635 0.039 Uiso 1 1 calc R . .
C65 C 0.5056(3) 0.1142(2) 0.54093(19) 0.0410(9) Uani 1 1 d . . .
H31 H 0.4934 0.0735 0.5227 0.049 Uiso 1 1 calc R . .
C66 C 0.4960(2) 0.1081(2) 0.60187(19) 0.0419(9) Uani 1 1 d . A .
C67 C 0.5163(2) 0.1678(2) 0.62710(16) 0.0345(8) Uani 1 1 d . . .
H32 H 0.5110 0.1648 0.6689 0.041 Uiso 1 1 calc R . .
C68 C 0.5442(2) 0.23160(19) 0.59235(14) 0.0268(6) Uani 1 1 d . . .
H33 H 0.5580 0.2715 0.6107 0.032 Uiso 1 1 calc R . .
C69 C 0.31407(19) 0.58197(16) 0.37814(12) 0.0211(6) Uani 1 1 d . . .
C70 C 0.2643(2) 0.53881(18) 0.35417(14) 0.0260(6) Uani 1 1 d . . .
H29 H 0.2943 0.4901 0.3421 0.031 Uiso 1 1 calc R . .
C71 C 0.1728(2) 0.56502(18) 0.34752(14) 0.0262(6) Uani 1 1 d . . .
H28 H 0.1408 0.5341 0.3310 0.031 Uiso 1 1 calc R . .
C72 C 0.12560(19) 0.63653(17) 0.36464(13) 0.0218(6) Uani 1 1 d . . .
C73 C 0.1757(2) 0.67950(16) 0.38842(13) 0.0215(6) Uani 1 1 d . . .
H27 H 0.1457 0.7278 0.4010 0.026 Uiso 1 1 calc R . .
C74 C 0.2686(2) 0.65364(16) 0.39422(12) 0.0210(5) Uani 1 1 d . . .
H26 H 0.3012 0.6853 0.4093 0.025 Uiso 1 1 calc R . .
C75 C 0.6859(3) 0.5878(2) -0.03489(14) 0.0338(7) Uani 1 1 d . . .
C76 C 0.5978(3) 0.5750(2) -0.03418(16) 0.0415(9) Uani 1 1 d . . .
H38 H 0.5512 0.5979 -0.0073 0.050 Uiso 1 1 calc R . .
C77 C 0.5777(3) 0.5291(2) -0.07242(16) 0.0417(9) Uani 1 1 d . . .
H39 H 0.5175 0.5208 -0.0712 0.050 Uiso 1 1 calc R . .
C78 C 0.6442(3) 0.4951(2) -0.11251(15) 0.0349(8) Uani 1 1 d . . .
C79 C 0.7319(3) 0.5051(2) -0.11091(17) 0.0406(8) Uani 1 1 d . . .
H40 H 0.7791 0.4806 -0.1367 0.049 Uiso 1 1 calc R . .
C80 C 0.7529(3) 0.5509(2) -0.07200(16) 0.0410(8) Uani 1 1 d . . .
H41 H 0.8140 0.5564 -0.0714 0.049 Uiso 1 1 calc R . .
C81 C 0.7776(2) 0.96640(19) -0.08901(14) 0.0292(7) Uani 1 1 d . . .
C82 C 0.8468(2) 0.9561(2) -0.13354(14) 0.0317(7) Uani 1 1 d . . .
H42 H 0.8941 0.9106 -0.1294 0.038 Uiso 1 1 calc R . .
C83 C 0.8483(2) 1.0111(2) -0.18408(15) 0.0321(7) Uani 1 1 d . . .
H43 H 0.8968 1.0029 -0.2139 0.038 Uiso 1 1 calc R . .
C84 C 0.7797(2) 1.07802(19) -0.19164(14) 0.0285(6) Uani 1 1 d . . .
C85 C 0.7109(2) 1.0887(2) -0.14627(15) 0.0332(7) Uani 1 1 d . . .
H44 H 0.6639 1.1344 -0.1502 0.040 Uiso 1 1 calc R . .
C86 C 0.7098(2) 1.0341(2) -0.09544(15) 0.0332(7) Uani 1 1 d . . .
H45 H 0.6625 1.0429 -0.0649 0.040 Uiso 1 1 calc R . .
C87 C 0.8212(2) 0.94718(18) 0.21402(14) 0.0276(6) Uani 1 1 d . . .
C88 C 0.7667(2) 1.02122(19) 0.21487(15) 0.0321(7) Uani 1 1 d . . .
H46 H 0.7198 1.0394 0.1885 0.039 Uiso 1 1 calc R . .
C89 C 0.7801(3) 1.0693(2) 0.25399(16) 0.0378(8) Uani 1 1 d . . .
H47 H 0.7429 1.1204 0.2532 0.045 Uiso 1 1 calc R . .
C90 C 0.8466(3) 1.0442(2) 0.29400(16) 0.0385(8) Uani 1 1 d . . .
C91 C 0.9001(3) 0.9700(2) 0.29325(16) 0.0384(8) Uani 1 1 d . . .
H48 H 0.9460 0.9514 0.3204 0.046 Uiso 1 1 calc R . .
C92 C 0.8885(2) 0.9222(2) 0.25386(15) 0.0334(7) Uani 1 1 d . . .
H49 H 0.9269 0.8718 0.2541 0.040 Uiso 1 1 calc R . .
C93 C 1.2534(2) 0.2457(2) 0.4113(2) 0.0470(10) Uani 1 1 d . . .
C94 C 1.2968(3) 0.1933(3) 0.3643(3) 0.0730(17) Uani 1 1 d . . .
H50D H 1.2662 0.1491 0.3679 0.110 Uiso 1 1 calc R . .
H52E H 1.3615 0.1735 0.3702 0.110 Uiso 1 1 calc R . .
H51F H 1.2902 0.2240 0.3248 0.110 Uiso 1 1 calc R . .
C95 C 1.3042(3) 0.3134(2) 0.4034(2) 0.0476(10) Uani 1 1 d . . .
H53A H 1.3008 0.3409 0.3627 0.071 Uiso 1 1 calc R . .
H55B H 1.3681 0.2926 0.4113 0.071 Uiso 1 1 calc R . .
H54C H 1.2761 0.3501 0.4310 0.071 Uiso 1 1 calc R . .
C96 C 1.2642(3) 0.1994(3) 0.4735(3) 0.0702(16) Uani 1 1 d . . .
H57A H 1.2411 0.2347 0.5029 0.105 Uiso 1 1 calc R . .
H56B H 1.3288 0.1765 0.4782 0.105 Uiso 1 1 calc R . .
H58C H 1.2297 0.1575 0.4791 0.105 Uiso 1 1 calc R . .
C97 C 0.4623(3) 0.0384(2) 0.6396(2) 0.0572(12) Uani 1 1 d . . .
C98 C 0.4547(4) 0.0458(3) 0.7095(3) 0.0512(16) Uani 0.742(7) 1 d PU A 1
H98A H 0.4136 0.0952 0.7165 0.077 Uiso 0.742(7) 1 calc PR A 1
H98B H 0.5151 0.0448 0.7217 0.077 Uiso 0.742(7) 1 calc PR A 1
H98C H 0.4307 0.0018 0.7325 0.077 Uiso 0.742(7) 1 calc PR A 1
C99 C 0.5259(6) -0.0347(3) 0.6310(4) 0.078(3) Uani 0.742(7) 1 d PU A 1
H99A H 0.5043 -0.0787 0.6559 0.116 Uiso 0.742(7) 1 calc PR A 1
H99B H 0.5862 -0.0327 0.6420 0.116 Uiso 0.742(7) 1 calc PR A 1
H99C H 0.5300 -0.0420 0.5894 0.116 Uiso 0.742(7) 1 calc PR A 1
C100 C 0.3627(5) 0.0428(5) 0.6252(4) 0.0611(19) Uani 0.742(7) 1 d PU A 1
H10A H 0.3369 0.0029 0.6524 0.092 Uiso 0.742(7) 1 calc PR A 1
H10B H 0.3627 0.0332 0.5844 0.092 Uiso 0.742(7) 1 calc PR A 1
H10C H 0.3260 0.0949 0.6297 0.092 Uiso 0.742(7) 1 calc PR A 1
C101 C 0.0236(2) 0.66302(18) 0.35655(14) 0.0249(6) Uani 1 1 d . . .
C102 C -0.0268(2) 0.6002(2) 0.38986(15) 0.0315(7) Uani 1 1 d . . .
H69A H -0.0224 0.5964 0.4325 0.047 Uiso 1 1 calc R . .
H68B H 0.0009 0.5494 0.3771 0.047 Uiso 1 1 calc R . .
H70C H -0.0910 0.6146 0.3812 0.047 Uiso 1 1 calc R . .
C103 C -0.0183(2) 0.7399(2) 0.38039(17) 0.0338(7) Uani 1 1 d . . .
H71A H -0.0091 0.7336 0.4226 0.051 Uiso 1 1 calc R . .
H72B H -0.0836 0.7537 0.3749 0.051 Uiso 1 1 calc R . .
H73C H 0.0110 0.7817 0.3589 0.051 Uiso 1 1 calc R . .
C104 C 0.0089(2) 0.6741(2) 0.29031(15) 0.0334(7) Uani 1 1 d . . .
H74A H -0.0565 0.6875 0.2850 0.050 Uiso 1 1 calc R . .
H76B H 0.0362 0.6254 0.2744 0.050 Uiso 1 1 calc R . .
H75C H 0.0376 0.7165 0.2693 0.050 Uiso 1 1 calc R . .
C105 C 0.6178(3) 0.4507(2) -0.15762(16) 0.0375(8) Uani 1 1 d . . .
C106 C 0.5746(4) 0.3827(3) -0.12544(19) 0.0536(11) Uani 1 1 d . . .
H79A H 0.5583 0.3545 -0.1546 0.080 Uiso 1 1 calc R . .
H78B H 0.5197 0.4034 -0.1013 0.080 Uiso 1 1 calc R . .
H77C H 0.6182 0.3467 -0.0999 0.080 Uiso 1 1 calc R . .
C107 C 0.5490(3) 0.5077(2) -0.19688(18) 0.0479(10) Uani 1 1 d . . .
H82D H 0.5773 0.5501 -0.2185 0.072 Uiso 1 1 calc R . .
H80E H 0.4956 0.5299 -0.1721 0.072 Uiso 1 1 calc R . .
H81F H 0.5301 0.4797 -0.2251 0.072 Uiso 1 1 calc R . .
C108 C 0.7001(3) 0.4175(3) -0.19752(19) 0.0516(11) Uani 1 1 d . . .
H84G H 0.7289 0.4602 -0.2179 0.077 Uiso 1 1 calc R . .
H83H H 0.6802 0.3916 -0.2268 0.077 Uiso 1 1 calc R . .
H85I H 0.7441 0.3794 -0.1735 0.077 Uiso 1 1 calc R . .
C109 C 0.7764(2) 1.1396(2) -0.24716(14) 0.0316(7) Uani 1 1 d . . .
C110 C 0.6903(3) 1.1439(2) -0.27809(17) 0.0419(9) Uani 1 1 d . . .
H86A H 0.6883 1.1831 -0.3137 0.063 Uiso 1 1 calc R . .
H87B H 0.6364 1.1587 -0.2512 0.063 Uiso 1 1 calc R . .
H88C H 0.6909 1.0925 -0.2891 0.063 Uiso 1 1 calc R . .
C111 C 0.8588(3) 1.1191(2) -0.29106(16) 0.0419(9) Uani 1 1 d . . .
H90A H 0.9147 1.1175 -0.2726 0.063 Uiso 1 1 calc R . .
H91B H 0.8540 1.1589 -0.3264 0.063 Uiso 1 1 calc R . .
H89C H 0.8603 1.0677 -0.3023 0.063 Uiso 1 1 calc R . .
C112 C 0.7757(3) 1.2195(2) -0.22974(17) 0.0427(9) Uani 1 1 d . . .
H92A H 0.8289 1.2157 -0.2078 0.064 Uiso 1 1 calc R . .
H94B H 0.7200 1.2358 -0.2048 0.064 Uiso 1 1 calc R . .
H93C H 0.7777 1.2582 -0.2655 0.064 Uiso 1 1 calc R . .
C113 C 0.8612(3) 1.0927(3) 0.3414(2) 0.0518(11) Uani 1 1 d . . .
C114 C 0.8084(5) 1.1754(3) 0.3307(3) 0.0805(18) Uani 1 1 d . . .
H96J H 0.8231 1.1989 0.2901 0.121 Uiso 1 1 calc R . .
H97K H 0.8244 1.2058 0.3585 0.121 Uiso 1 1 calc R . .
H95L H 0.7431 1.1757 0.3366 0.121 Uiso 1 1 calc R . .
C115 C 0.9621(4) 1.0928(3) 0.3424(3) 0.0659(14) Uani 1 1 d . . .
H98G H 0.9850 1.1166 0.3037 0.099 Uiso 1 1 calc R . .
H160 H 0.9962 1.0388 0.3514 0.099 Uiso 1 1 calc R . .
H99I H 0.9699 1.1230 0.3729 0.099 Uiso 1 1 calc R . .
C116 C 0.8298(4) 1.0524(4) 0.4023(2) 0.0745(16) Uani 1 1 d . . .
H101 H 0.8425 1.0797 0.4333 0.112 Uiso 1 1 calc R . .
H102 H 0.8626 0.9977 0.4085 0.112 Uiso 1 1 calc R . .
H103 H 0.7642 1.0543 0.4041 0.112 Uiso 1 1 calc R . .
C117 C 0.5436(3) 0.3333(2) 0.32574(16) 0.0380(8) Uani 1 1 d . . .
H124 H 0.5028 0.3404 0.3599 0.046 Uiso 1 1 calc R . .
C118 C 0.5280(3) 0.2854(3) 0.28771(19) 0.0479(10) Uani 1 1 d . . .
H105 H 0.4778 0.2600 0.2959 0.057 Uiso 1 1 calc R . .
C119 C 0.5859(3) 0.2754(3) 0.2382(2) 0.0546(11) Uani 1 1 d . . .
H106 H 0.5762 0.2431 0.2113 0.066 Uiso 1 1 calc R . .
C120 C 0.6585(3) 0.3128(3) 0.22782(18) 0.0497(10) Uani 1 1 d . . .
H107 H 0.6997 0.3069 0.1937 0.060 Uiso 1 1 calc R . .
C121 C 0.6699(3) 0.3592(2) 0.26842(16) 0.0359(7) Uani 1 1 d . . .
H108 H 0.7202 0.3845 0.2616 0.043 Uiso 1 1 calc R . .
C122 C 0.9694(3) 0.7023(3) 0.1210(2) 0.0561(11) Uani 1 1 d . . .
H109 H 0.9393 0.7055 0.1593 0.067 Uiso 1 1 calc R . .
C123 C 1.0622(3) 0.6816(4) 0.1164(3) 0.0739(16) Uani 1 1 d . . .
H110 H 1.0952 0.6710 0.1507 0.089 Uiso 1 1 calc R . .
C124 C 1.1067(3) 0.6764(3) 0.0618(3) 0.0666(14) Uani 1 1 d . . .
H111 H 1.1711 0.6608 0.0575 0.080 Uiso 1 1 calc R . .
C125 C 1.0571(3) 0.6941(3) 0.0134(2) 0.0665(14) Uani 1 1 d . . .
H112 H 1.0864 0.6923 -0.0252 0.080 Uiso 1 1 calc R . .
C126 C 0.9629(3) 0.7148(3) 0.02168(19) 0.0499(10) Uani 1 1 d . . .
H113 H 0.9286 0.7269 -0.0121 0.060 Uiso 1 1 calc R . .
C148 C 0.5438(3) -0.0110(3) 0.67712(19) 0.047(4) Uani 0.258(7) 1 d PRU A 2
H14A H 0.5544 0.0192 0.7068 0.070 Uiso 0.258(7) 1 calc PR A 2
H14B H 0.5991 -0.0223 0.6507 0.070 Uiso 0.258(7) 1 calc PR A 2
H14C H 0.5281 -0.0604 0.6969 0.070 Uiso 0.258(7) 1 calc PR A 2
C149 C 0.4704(11) -0.0354(7) 0.5904(7) 0.039(4) Uani 0.258(7) 1 d PU A 2
H14D H 0.4593 -0.0845 0.6138 0.058 Uiso 0.258(7) 1 calc PR A 2
H14E H 0.5314 -0.0446 0.5699 0.058 Uiso 0.258(7) 1 calc PR A 2
H14F H 0.4248 -0.0163 0.5612 0.058 Uiso 0.258(7) 1 calc PR A 2
C150 C 0.3812(12) 0.0521(11) 0.6570(10) 0.052(4) Uani 0.258(7) 1 d PU A 2
H15A H 0.3637 0.0033 0.6764 0.077 Uiso 0.258(7) 1 calc PR A 2
H15B H 0.3446 0.0742 0.6232 0.077 Uiso 0.258(7) 1 calc PR A 2
H15C H 0.3707 0.0897 0.6852 0.077 Uiso 0.258(7) 1 calc PR A 2
C3S C 0.5242(3) 0.8037(3) 0.08435(19) 0.092(4) Uani 0.547(5) 1 d PG B 3
H1S H 0.5122 0.7604 0.0692 0.110 Uiso 0.547(5) 1 calc PR B 3
C2S C 0.5422(3) 0.8688(3) 0.04574(18) 0.125(7) Uani 0.547(5) 1 d PG B 3
H2S H 0.5427 0.8700 0.0043 0.150 Uiso 0.547(5) 1 calc PR B 3
C1S C 0.5597(3) 0.9322(3) 0.06783(19) 0.099(4) Uani 0.547(5) 1 d PGU B 3
H3S H 0.5721 0.9767 0.0414 0.118 Uiso 0.547(5) 1 calc PR B 3
N1S N 0.5591(3) 0.9305(3) 0.12852(19) 0.110(3) Uani 0.547(5) 1 d PGU B 3
C5S C 0.5410(3) 0.8654(3) 0.16713(19) 0.087(3) Uani 0.547(5) 1 d PGU B 3
H5S H 0.5406 0.8642 0.2086 0.104 Uiso 0.547(5) 1 calc PR B 3
C4S C 0.5236(3) 0.8020(3) 0.14504(19) 0.068(2) Uani 0.547(5) 1 d PGU B 3
H6S H 0.5112 0.7575 0.1714 0.082 Uiso 0.547(5) 1 calc PR B 3
N2S N 0.7108(7) 1.1888(5) 0.0342(3) 0.256(7) Uiso 0.547(5) 1 d PGU B 3
C10S C 0.7195(8) 1.2652(5) 0.0351(3) 0.223(7) Uiso 0.547(5) 1 d PGU B 3
H8S H 0.7758 1.2804 0.0220 0.268 Uiso 0.547(5) 1 calc PR B 3
C9S C 0.6459(9) 1.3194(5) 0.0553(3) 0.222(7) Uiso 0.547(5) 1 d PGU B 3
H9S H 0.6519 1.3716 0.0560 0.267 Uiso 0.547(5) 1 calc PR B 3
C8S C 0.5636(9) 1.2971(4) 0.0746(3) 0.259(7) Uiso 0.547(5) 1 d PGU B 3
H10S H 0.5133 1.3342 0.0884 0.311 Uiso 0.547(5) 1 calc PR B 3
C7S C 0.5549(7) 1.2207(4) 0.0736(3) 0.268(8) Uiso 0.547(5) 1 d PGU B 3
H11S H 0.4986 1.2055 0.0867 0.321 Uiso 0.547(5) 1 calc PR B 3
C6S C 0.6284(6) 1.1665(4) 0.0534(3) 0.235(7) Uiso 0.547(5) 1 d PGU B 3
H12S H 0.6225 1.1143 0.0528 0.282 Uiso 0.547(5) 1 calc PR B 3
C15S C 0.0823(5) 0.6214(4) 0.84305(19) 0.248(6) Uiso 1 1 d GU . .
H13S H 0.1301 0.5770 0.8506 0.298 Uiso 1 1 calc R . .
C14S C 0.1001(5) 0.6964(5) 0.83571(18) 0.234(6) Uiso 1 1 d GU . .
H14S H 0.1602 0.7032 0.8383 0.281 Uiso 1 1 calc R . .
C13S C 0.0301(5) 0.7615(4) 0.82460(19) 0.216(5) Uiso 1 1 d GU . .
H15S H 0.0423 0.8128 0.8196 0.259 Uiso 1 1 calc R . .
C12S C -0.0578(5) 0.7516(5) 0.8208(2) 0.195(5) Uiso 1 1 d GU . .
H16S H -0.1056 0.7961 0.8132 0.234 Uiso 1 1 calc R . .
C11S C -0.0756(5) 0.6766(5) 0.8282(2) 0.234(6) Uiso 1 1 d GU . .
H17S H -0.1357 0.6699 0.8256 0.281 Uiso 1 1 calc R . .
N3S N -0.0056(5) 0.6115(5) 0.8393(2) 0.265(5) Uiso 1 1 d GU . .
C1T C 0.6988(11) 1.3370(8) 0.0540(8) 0.102(5) Uiso 0.453(5) 1 d PDU B 4
H1T1 H 0.6545 1.3523 0.0239 0.152 Uiso 0.453(5) 1 calc PR B 4
H1T2 H 0.7568 1.3506 0.0373 0.152 Uiso 0.453(5) 1 calc PR B 4
H1T3 H 0.6757 1.3647 0.0879 0.152 Uiso 0.453(5) 1 calc PR B 4
C2T C 0.7134(12) 1.2483(10) 0.0743(16) 0.218(7) Uiso 0.453(5) 1 d PDU B 4
H2T1 H 0.7663 1.2213 0.0509 0.261 Uiso 0.453(5) 1 calc PR B 4
H2T2 H 0.7269 1.2367 0.1164 0.261 Uiso 0.453(5) 1 calc PR B 4
C3T C 0.6289(13) 1.2172(9) 0.0669(14) 0.229(6) Uiso 0.453(5) 1 d PDU B 4
H3T1 H 0.5768 1.2419 0.0922 0.275 Uiso 0.453(5) 1 calc PR B 4
H3T2 H 0.6132 1.2316 0.0252 0.275 Uiso 0.453(5) 1 calc PR B 4
C4T C 0.6454(11) 1.1279(9) 0.0837(15) 0.215(7) Uiso 0.453(5) 1 d PDU B 4
H4T1 H 0.6903 1.1110 0.1140 0.258 Uiso 0.453(5) 1 calc PR B 4
H4T2 H 0.6710 1.1027 0.0484 0.258 Uiso 0.453(5) 1 calc PR B 4
C5T C 0.5568(14) 1.1013(11) 0.1080(11) 0.167(7) Uiso 0.453(5) 1 d PDU B 4
H5T1 H 0.5444 1.1078 0.1503 0.200 Uiso 0.453(5) 1 calc PR B 4
H5T2 H 0.5056 1.1346 0.0863 0.200 Uiso 0.453(5) 1 calc PR B 4
C6T C 0.5628(13) 1.0153(10) 0.1018(9) 0.120(5) Uiso 0.453(5) 1 d PDU B 4
H6T1 H 0.5232 1.0125 0.0715 0.180 Uiso 0.453(5) 1 calc PR B 4
H6T2 H 0.5433 0.9870 0.1397 0.180 Uiso 0.453(5) 1 calc PR B 4
H6T3 H 0.6259 0.9914 0.0900 0.180 Uiso 0.453(5) 1 calc PR B 4
N1 N 0.56653(16) 0.55057(14) 0.33681(11) 0.0215(5) Uani 1 1 d . . .
N2 N 0.51890(17) 0.43507(14) 0.43519(10) 0.0213(5) Uani 1 1 d . . .
N3 N 0.71060(17) 0.35256(14) 0.43474(11) 0.0219(5) Uani 1 1 d . . .
N4 N 0.75386(17) 0.47266(14) 0.33791(11) 0.0220(5) Uani 1 1 d . . .
N5 N 0.61340(18) 0.36983(15) 0.31661(12) 0.0277(5) Uani 1 1 d . . .
N6 N 0.74273(19) 0.77393(16) -0.00257(12) 0.0277(5) Uani 1 1 d . . .
N7 N 0.72294(18) 0.66161(15) 0.10329(11) 0.0258(5) Uani 1 1 d . . .
N8 N 0.76032(17) 0.76714(14) 0.17516(11) 0.0228(5) Uani 1 1 d . . .
N9 N 0.79017(18) 0.87927(15) 0.07109(11) 0.0256(5) Uani 1 1 d . . .
N10 N 0.9185(2) 0.71841(17) 0.07482(13) 0.0343(6) Uani 1 1 d . . .
Zn1 Zn 0.63476(2) 0.444614(19) 0.378771(14) 0.02055(10) Uani 1 1 d . . .
Zn2 Zn 0.77322(3) 0.76286(2) 0.085578(15) 0.02554(10) Uani 1 1 d . . .

loop_
_atom_site_aniso_label
_atom_site_aniso_U_11
_atom_site_aniso_U_22
_atom_site_aniso_U_33
_atom_site_aniso_U_23
_atom_site_aniso_U_13
_atom_site_aniso_U_12
C1 0.0242(14) 0.0228(14) 0.0178(13) -0.0044(10) -0.0028(11) -0.0060(11)
C2 0.0256(15) 0.0215(13) 0.0196(13) -0.0016(10) -0.0040(11) -0.0037(11)
C3 0.0232(14) 0.0209(13) 0.0211(14) -0.0025(11) -0.0041(11) -0.0026(11)
C4 0.0218(14) 0.0216(13) 0.0190(13) -0.0056(10) -0.0019(10) -0.0032(11)
C5 0.0197(14) 0.0205(13) 0.0224(14) -0.0044(11) -0.0029(11) -0.0029(10)
C6 0.0195(14) 0.0225(13) 0.0210(13) -0.0043(11) -0.0015(10) -0.0037(11)
C7 0.0226(14) 0.0240(14) 0.0207(14) -0.0030(11) -0.0030(11) -0.0054(11)
C8 0.0234(15) 0.0265(15) 0.0235(14) -0.0038(11) 0.0005(11) -0.0032(11)
C9 0.0232(15) 0.0366(17) 0.0255(15) -0.0029(13) 0.0009(12) -0.0043(13)
C10 0.0271(17) 0.0420(19) 0.0285(16) 0.0085(14) 0.0006(13) -0.0090(14)
C11 0.0246(16) 0.0347(17) 0.0323(17) 0.0090(13) -0.0035(13) -0.0049(13)
C12 0.0212(14) 0.0283(15) 0.0228(14) -0.0012(11) -0.0041(11) -0.0057(11)
C13 0.0225(14) 0.0257(14) 0.0195(13) -0.0028(11) -0.0031(11) -0.0074(11)
C14 0.0225(14) 0.0239(14) 0.0177(13) -0.0011(10) -0.0046(10) -0.0060(11)
C15 0.0230(14) 0.0233(14) 0.0188(13) -0.0048(10) -0.0060(11) -0.0025(11)
C16 0.0263(15) 0.0241(14) 0.0208(14) -0.0069(11) -0.0069(11) -0.0008(11)
C17 0.0307(16) 0.0264(15) 0.0216(14) -0.0030(11) -0.0040(12) -0.0017(12)
C18 0.0354(18) 0.0255(15) 0.0255(15) -0.0025(12) -0.0067(13) 0.0038(13)
C19 0.0300(17) 0.0299(16) 0.0276(16) -0.0056(12) -0.0083(13) 0.0056(13)
C20 0.0246(15) 0.0284(15) 0.0270(15) -0.0068(12) -0.0064(12) -0.0003(12)
C21 0.0274(15) 0.0228(14) 0.0203(14) -0.0071(11) -0.0066(11) -0.0013(11)
C22 0.0212(14) 0.0236(14) 0.0223(14) -0.0072(11) -0.0068(11) -0.0014(11)
C23 0.0204(14) 0.0254(14) 0.0238(14) -0.0075(11) -0.0065(11) -0.0031(11)
C24 0.0208(14) 0.0257(14) 0.0247(14) -0.0067(11) -0.0042(11) -0.0061(11)
C25 0.0200(15) 0.0325(16) 0.0325(16) -0.0042(13) -0.0040(12) -0.0065(12)
C26 0.0265(16) 0.0316(16) 0.0297(16) -0.0016(13) -0.0033(12) -0.0102(13)
C27 0.0237(14) 0.0238(14) 0.0204(13) -0.0046(11) -0.0024(11) -0.0080(11)
C28 0.0273(15) 0.0225(14) 0.0177(13) -0.0017(10) -0.0033(11) -0.0093(11)
C29 0.0228(14) 0.0231(14) 0.0190(13) -0.0016(11) -0.0028(11) -0.0058(11)
C30 0.0278(15) 0.0251(14) 0.0229(14) -0.0036(11) -0.0032(11) -0.0079(12)
C31 0.048(2) 0.0298(16) 0.0277(16) -0.0036(13) -0.0063(14) -0.0179(15)
C32 0.059(2) 0.0324(17) 0.0291(17) -0.0073(14) -0.0069(16) -0.0200(16)
C33 0.0403(19) 0.0315(16) 0.0244(15) -0.0071(12) -0.0030(13) -0.0144(14)
C34 0.0423(19) 0.0320(16) 0.0258(16) -0.0090(13) -0.0042(13) -0.0153(14)
C35 0.0341(17) 0.0392(18) 0.0228(15) -0.0093(13) -0.0038(13) -0.0105(14)
C36 0.043(2) 0.0403(19) 0.0265(16) -0.0029(14) -0.0082(14) -0.0159(15)
C37 0.072(3) 0.052(2) 0.0325(19) -0.0017(17) -0.0189(19) -0.030(2)
C38 0.106(4) 0.066(3) 0.042(2) 0.004(2) -0.039(3) -0.044(3)
C39 0.113(4) 0.063(3) 0.044(2) 0.020(2) -0.048(3) -0.043(3)
C40 0.072(3) 0.045(2) 0.042(2) 0.0076(17) -0.030(2) -0.025(2)
C41 0.042(2) 0.0399(19) 0.0290(17) -0.0021(14) -0.0111(14) -0.0142(15)
C42 0.0322(17) 0.0337(17) 0.0224(15) -0.0027(12) -0.0062(12) -0.0073(13)
C43 0.0320(17) 0.0283(15) 0.0236(15) -0.0014(12) -0.0035(12) -0.0076(13)
C44 0.0275(16) 0.0268(15) 0.0251(15) -0.0036(12) -0.0029(12) -0.0054(12)
C45 0.0312(17) 0.0281(16) 0.0299(16) -0.0053(12) -0.0036(13) -0.0067(13)
C46 0.0404(19) 0.0366(18) 0.0287(17) -0.0027(14) -0.0013(14) -0.0134(15)
C47 0.046(2) 0.0378(19) 0.0356(19) -0.0006(15) -0.0005(15) -0.0205(16)
C48 0.043(2) 0.0362(18) 0.0390(19) -0.0060(15) -0.0038(15) -0.0193(16)
C49 0.0403(19) 0.0341(17) 0.0318(17) -0.0082(14) -0.0024(14) -0.0131(15)
C50 0.0300(16) 0.0272(15) 0.0272(15) -0.0049(12) -0.0013(12) -0.0069(12)
C51 0.0274(15) 0.0235(14) 0.0251(15) -0.0040(11) -0.0032(12) -0.0055(12)
C52 0.0294(16) 0.0221(14) 0.0236(14) -0.0070(11) -0.0045(12) -0.0058(12)
C53 0.0264(15) 0.0250(14) 0.0219(14) -0.0068(11) -0.0027(11) -0.0043(11)
C54 0.0322(16) 0.0249(14) 0.0218(14) -0.0065(11) -0.0040(12) -0.0044(12)
C55 0.0295(16) 0.0261(15) 0.0189(14) -0.0031(11) -0.0038(11) -0.0038(12)
C56 0.0225(14) 0.0246(14) 0.0212(14) -0.0039(11) -0.0038(11) -0.0040(11)
C57 0.0226(15) 0.0241(14) 0.0272(15) -0.0039(11) -0.0061(11) -0.0035(11)
C58 0.0264(16) 0.0326(16) 0.0328(17) -0.0114(13) -0.0070(13) -0.0054(13)
C59 0.0248(16) 0.0311(17) 0.044(2) -0.0133(14) -0.0007(14) -0.0014(13)
C60 0.0210(15) 0.0251(15) 0.051(2) -0.0030(14) -0.0083(14) -0.0018(12)
C61 0.0249(16) 0.0338(17) 0.0402(18) -0.0066(14) -0.0138(13) -0.0067(13)
C62 0.0263(16) 0.0280(15) 0.0319(16) -0.0084(12) -0.0067(12) -0.0035(12)
C63 0.0205(14) 0.0239(14) 0.0292(15) 0.0001(12) -0.0076(11) -0.0042(11)
C64 0.0322(17) 0.0289(16) 0.0383(18) -0.0043(13) -0.0098(14) -0.0069(13)
C65 0.038(2) 0.0260(17) 0.061(2) 0.0005(16) -0.0157(17) -0.0111(14)
C66 0.0266(17) 0.0306(18) 0.064(3) 0.0161(16) -0.0134(16) -0.0078(14)
C67 0.0216(15) 0.0441(19) 0.0333(17) 0.0127(14) -0.0063(13) -0.0084(14)
C68 0.0215(15) 0.0314(16) 0.0264(15) 0.0023(12) -0.0064(11) -0.0058(12)
C69 0.0208(14) 0.0220(13) 0.0190(13) 0.0001(10) -0.0013(10) -0.0036(11)
C70 0.0263(15) 0.0235(14) 0.0275(15) -0.0071(12) -0.0029(12) -0.0009(12)
C71 0.0254(15) 0.0292(15) 0.0262(15) -0.0076(12) -0.0029(12) -0.0072(12)
C72 0.0188(14) 0.0247(14) 0.0203(13) 0.0006(11) -0.0012(10) -0.0041(11)
C73 0.0214(14) 0.0194(13) 0.0226(14) -0.0024(10) -0.0009(11) -0.0023(10)
C74 0.0225(14) 0.0218(13) 0.0197(13) -0.0033(10) -0.0017(10) -0.0064(11)
C75 0.051(2) 0.0336(17) 0.0220(15) -0.0062(13) -0.0060(14) -0.0172(15)
C76 0.055(2) 0.050(2) 0.0280(17) -0.0163(15) 0.0064(16) -0.0254(18)
C77 0.052(2) 0.053(2) 0.0298(18) -0.0129(16) 0.0009(16) -0.0278(18)
C78 0.052(2) 0.0323(17) 0.0251(16) -0.0073(13) -0.0091(14) -0.0132(15)
C79 0.047(2) 0.043(2) 0.0352(19) -0.0171(16) -0.0075(16) -0.0043(16)
C80 0.045(2) 0.048(2) 0.0358(19) -0.0156(16) -0.0083(16) -0.0116(17)
C81 0.0334(17) 0.0314(16) 0.0247(15) -0.0018(12) -0.0085(13) -0.0092(13)
C82 0.0322(17) 0.0340(17) 0.0263(16) -0.0034(13) -0.0083(13) 0.0009(13)
C83 0.0292(17) 0.0398(18) 0.0265(16) -0.0049(13) -0.0027(13) -0.0053(14)
C84 0.0325(17) 0.0293(16) 0.0259(15) -0.0003(12) -0.0082(12) -0.0108(13)
C85 0.0292(17) 0.0315(17) 0.0353(18) -0.0011(13) -0.0031(13) -0.0012(13)
C86 0.0325(18) 0.0329(17) 0.0325(17) -0.0014(13) -0.0005(13) -0.0065(14)
C87 0.0367(17) 0.0256(15) 0.0235(15) -0.0058(12) -0.0010(12) -0.0121(13)
C88 0.0405(19) 0.0271(16) 0.0299(17) -0.0051(13) -0.0002(14) -0.0100(14)
C89 0.050(2) 0.0251(16) 0.0395(19) -0.0104(14) 0.0075(16) -0.0121(15)
C90 0.048(2) 0.0386(19) 0.0359(19) -0.0161(15) 0.0031(16) -0.0183(16)
C91 0.043(2) 0.043(2) 0.0355(19) -0.0135(15) -0.0077(15) -0.0158(16)
C92 0.0402(19) 0.0318(17) 0.0321(17) -0.0092(13) -0.0074(14) -0.0098(14)
C93 0.0224(17) 0.0344(19) 0.084(3) -0.0079(19) -0.0117(18) -0.0027(14)
C94 0.023(2) 0.058(3) 0.145(5) -0.050(3) -0.004(3) 0.0037(18)
C95 0.0265(18) 0.046(2) 0.075(3) -0.018(2) -0.0071(18) -0.0093(16)
C96 0.037(2) 0.051(3) 0.117(5) 0.021(3) -0.037(3) -0.008(2)
C97 0.043(2) 0.039(2) 0.085(3) 0.020(2) -0.006(2) -0.0199(18)
C98 0.038(3) 0.044(3) 0.061(4) 0.024(3) 0.000(2) -0.011(2)
C99 0.083(5) 0.024(3) 0.104(6) 0.013(3) 0.030(5) 0.001(3)
C100 0.051(4) 0.074(4) 0.072(5) -0.023(4) 0.012(4) -0.041(3)
C101 0.0185(14) 0.0286(15) 0.0267(15) -0.0017(12) -0.0043(11) -0.0039(11)
C102 0.0254(16) 0.0374(18) 0.0330(17) -0.0027(13) -0.0012(13) -0.0115(13)
C103 0.0221(16) 0.0345(17) 0.0435(19) -0.0076(14) -0.0038(13) -0.0009(13)
C104 0.0264(16) 0.0444(19) 0.0285(16) 0.0006(14) -0.0073(13) -0.0074(14)
C105 0.053(2) 0.0347(18) 0.0298(17) -0.0100(14) -0.0124(15) -0.0108(16)
C106 0.087(3) 0.044(2) 0.041(2) -0.0080(17) -0.018(2) -0.030(2)
C107 0.068(3) 0.041(2) 0.040(2) -0.0126(16) -0.0226(19) -0.0071(19)
C108 0.064(3) 0.051(2) 0.048(2) -0.0298(19) -0.013(2) -0.007(2)
C109 0.0340(18) 0.0341(17) 0.0271(16) 0.0017(13) -0.0086(13) -0.0096(14)
C110 0.048(2) 0.040(2) 0.0374(19) 0.0055(15) -0.0199(17) -0.0096(17)
C111 0.048(2) 0.047(2) 0.0282(18) 0.0048(15) -0.0016(15) -0.0119(17)
C112 0.060(3) 0.0370(19) 0.0335(19) 0.0030(15) -0.0065(17) -0.0185(17)
C113 0.062(3) 0.051(2) 0.052(2) -0.029(2) 0.002(2) -0.021(2)
C114 0.101(4) 0.060(3) 0.090(4) -0.044(3) -0.041(3) 0.004(3)
C115 0.074(3) 0.056(3) 0.082(4) -0.035(3) -0.023(3) -0.017(2)
C116 0.096(4) 0.092(4) 0.048(3) -0.036(3) -0.004(3) -0.028(3)
C117 0.0372(19) 0.047(2) 0.0351(18) -0.0098(15) -0.0076(15) -0.0141(16)
C118 0.048(2) 0.056(2) 0.051(2) -0.0190(19) -0.0116(18) -0.0216(19)
C119 0.062(3) 0.058(3) 0.054(3) -0.029(2) -0.018(2) -0.009(2)
C120 0.057(3) 0.057(3) 0.038(2) -0.0231(19) -0.0035(18) -0.007(2)
C121 0.0376(19) 0.0380(18) 0.0335(18) -0.0115(14) -0.0035(14) -0.0057(15)
C122 0.040(2) 0.075(3) 0.049(2) -0.013(2) -0.0082(18) 0.003(2)
C123 0.041(3) 0.109(5) 0.068(3) -0.015(3) -0.017(2) 0.002(3)
C124 0.034(2) 0.074(3) 0.084(4) 0.000(3) -0.001(2) -0.003(2)
C125 0.043(3) 0.076(3) 0.068(3) 0.006(3) 0.011(2) -0.005(2)
C126 0.040(2) 0.060(3) 0.042(2) 0.0011(19) 0.0024(17) -0.0048(19)
C148 0.064(8) 0.024(6) 0.051(8) 0.003(6) -0.009(7) -0.012(6)
C149 0.045(8) 0.010(5) 0.061(9) -0.010(5) 0.004(7) -0.006(5)
C150 0.042(9) 0.049(9) 0.067(11) -0.001(8) 0.011(8) -0.029(7)
C3S 0.042(5) 0.082(7) 0.115(10) 0.009(7) 0.030(6) 0.027(5)
C2S 0.052(6) 0.184(15) 0.082(8) 0.016(9) 0.029(6) 0.054(8)
C1S 0.067(5) 0.112(6) 0.104(6) 0.008(5) 0.001(5) -0.013(5)
N1S 0.083(4) 0.117(5) 0.121(5) -0.004(4) 0.000(4) -0.011(4)
C5S 0.064(4) 0.091(4) 0.093(5) 0.005(4) -0.003(4) -0.003(4)
C4S 0.053(4) 0.070(4) 0.065(4) 0.011(3) -0.001(3) 0.006(3)
N1 0.0199(12) 0.0238(12) 0.0205(12) -0.0021(9) -0.0007(9) -0.0049(9)
N2 0.0224(12) 0.0210(11) 0.0201(12) -0.0030(9) -0.0038(9) -0.0029(9)
N3 0.0223(12) 0.0225(12) 0.0214(12) -0.0048(9) -0.0049(9) -0.0030(9)
N4 0.0203(12) 0.0241(12) 0.0219(12) -0.0039(9) -0.0045(9) -0.0034(9)
N5 0.0284(14) 0.0282(13) 0.0262(13) -0.0036(10) -0.0079(10) -0.0027(11)
N6 0.0318(14) 0.0287(13) 0.0249(13) -0.0051(10) -0.0035(11) -0.0100(11)
N7 0.0320(14) 0.0275(13) 0.0208(12) -0.0036(10) -0.0034(10) -0.0114(11)
N8 0.0280(13) 0.0214(12) 0.0212(12) -0.0056(9) -0.0025(10) -0.0075(10)
N9 0.0295(14) 0.0269(13) 0.0212(12) -0.0036(10) -0.0051(10) -0.0056(10)
N10 0.0347(16) 0.0318(15) 0.0370(16) -0.0057(12) -0.0041(12) -0.0070(12)
Zn1 0.01881(17) 0.02222(17) 0.02014(17) -0.00170(12) -0.00342(12) -0.00334(12)
Zn2 0.0321(2) 0.02622(19) 0.02073(18) -0.00435(13) -0.00369(14) -0.00981(14)

loop_
_geom_bond_atom_site_label_1
_geom_bond_atom_site_label_2
_geom_bond_distance
_geom_bond_site_symmetry_2
_geom_bond_publ_flag
C1 N1 1.376(4) . ?
C1 C28 1.392(4) . ?
C1 C2 1.438(4) . ?
C2 C3 1.350(4) . ?
C2 H2 0.9500 . ?
C3 C4 1.446(4) . ?
C3 H3 0.9500 . ?
C4 N1 1.367(4) . ?
C4 C5 1.406(4) . ?
C5 C6 1.399(4) . ?
C5 C69 1.501(4) . ?
C6 N2 1.380(4) . ?
C6 C7 1.459(4) . ?
C7 C8 1.400(4) . ?
C7 C12 1.408(4) . ?
C8 C9 1.379(4) . ?
C8 H4 0.9500 . ?
C9 C10 1.398(5) . ?
C9 H5 0.9500 . ?
C10 C11 1.380(5) . ?
C10 H6 0.9500 . ?
C11 C12 1.408(4) . ?
C11 H7 0.9500 . ?
C12 C13 1.469(4) . ?
C13 N2 1.375(4) . ?
C13 C14 1.408(4) . ?
C14 C15 1.414(4) . ?
C14 C63 1.500(4) . ?
C15 N3 1.361(4) . ?
C15 C16 1.473(4) . ?
C16 C21 1.408(4) . ?
C16 C17 1.408(4) . ?
C17 C18 1.385(4) . ?
C17 H8 0.9500 . ?
C18 C19 1.395(5) . ?
C18 H9 0.9500 . ?
C19 C20 1.380(5) . ?
C19 H10 0.9500 . ?
C20 C21 1.402(4) . ?
C20 H11 0.9500 . ?
C21 C22 1.467(4) . ?
C22 N3 1.380(4) . ?
C22 C23 1.396(4) . ?
C23 C24 1.410(4) . ?
C23 C57 1.492(4) . ?
C24 N4 1.362(4) . ?
C24 C25 1.443(4) . ?
C25 C26 1.358(4) . ?
C25 H12 0.9500 . ?
C26 C27 1.427(4) . ?
C26 H13 0.9500 . ?
C27 N4 1.379(4) . ?
C27 C28 1.407(4) . ?
C28 C29 1.503(4) . ?
C29 C56 1.395(4) . ?
C29 C30 1.402(4) . ?
C30 N7 1.371(4) . ?
C30 C31 1.438(4) . ?
C31 C32 1.355(5) . ?
C31 H14 0.9500 . ?
C32 C33 1.442(5) . ?
C32 H15 0.9500 . ?
C33 N7 1.363(4) . ?
C33 C34 1.405(5) . ?
C34 C35 1.387(5) . ?
C34 C75 1.506(4) . ?
C35 N6 1.384(4) . ?
C35 C36 1.466(5) . ?
C36 C41 1.407(5) . ?
C36 C37 1.410(5) . ?
C37 C38 1.377(6) . ?
C37 H16 0.9500 . ?
C38 C39 1.386(7) . ?
C38 H17 0.9500 . ?
C39 C40 1.377(6) . ?
C39 H18 0.9500 . ?
C40 C41 1.406(5) . ?
C40 H19 0.9500 . ?
C41 C42 1.470(4) . ?
C42 N6 1.371(4) . ?
C42 C43 1.403(5) . ?
C43 C44 1.406(4) . ?
C43 C81 1.494(4) . ?
C44 N9 1.362(4) . ?
C44 C45 1.473(4) . ?
C45 C50 1.401(5) . ?
C45 C46 1.407(5) . ?
C46 C47 1.380(5) . ?
C46 H20 0.9500 . ?
C47 C48 1.398(5) . ?
C47 H21 0.9500 . ?
C48 C49 1.377(5) . ?
C48 H22 0.9500 . ?
C49 C50 1.399(5) . ?
C49 H23 0.9500 . ?
C50 C51 1.471(4) . ?
C51 N9 1.377(4) . ?
C51 C52 1.401(4) . ?
C52 C53 1.407(4) . ?
C52 C87 1.498(4) . ?
C53 N8 1.372(4) . ?
C53 C54 1.442(4) . ?
C54 C55 1.351(4) . ?
C54 H24 0.9500 . ?
C55 C56 1.433(4) . ?
C55 H25 0.9500 . ?
C56 N8 1.375(4) . ?
C57 C58 1.389(4) . ?
C57 C62 1.391(4) . ?
C58 C59 1.392(5) . ?
C58 H34 0.9500 . ?
C59 C60 1.385(5) . ?
C59 H35 0.9500 . ?
C60 C61 1.398(5) . ?
C60 C93 1.532(5) . ?
C61 C62 1.384(4) . ?
C61 H36 0.9500 . ?
C62 H37 0.9500 . ?
C63 C68 1.386(4) . ?
C63 C64 1.392(4) . ?
C64 C65 1.392(5) . ?
C64 H30 0.9500 . ?
C65 C66 1.381(6) . ?
C65 H31 0.9500 . ?
C66 C67 1.389(6) . ?
C66 C97 1.534(5) . ?
C67 C68 1.387(4) . ?
C67 H32 0.9500 . ?
C68 H33 0.9500 . ?
C69 C74 1.389(4) . ?
C69 C70 1.391(4) . ?
C70 C71 1.375(4) . ?
C70 H29 0.9500 . ?
C71 C72 1.402(4) . ?
C71 H28 0.9500 . ?
C72 C73 1.390(4) . ?
C72 C101 1.530(4) . ?
C73 C74 1.389(4) . ?
C73 H27 0.9500 . ?
C74 H26 0.9500 . ?
C75 C80 1.371(5) . ?
C75 C76 1.396(5) . ?
C76 C77 1.389(5) . ?
C76 H38 0.9500 . ?
C77 C78 1.391(5) . ?
C77 H39 0.9500 . ?
C78 C79 1.380(5) . ?
C78 C105 1.534(4) . ?
C79 C80 1.405(5) . ?
C79 H40 0.9500 . ?
C80 H41 0.9500 . ?
C81 C82 1.384(5) . ?
C81 C86 1.391(5) . ?
C82 C83 1.387(5) . ?
C82 H42 0.9500 . ?
C83 C84 1.391(5) . ?
C83 H43 0.9500 . ?
C84 C85 1.393(5) . ?
C84 C109 1.532(4) . ?
C85 C86 1.388(5) . ?
C85 H44 0.9500 . ?
C86 H45 0.9500 . ?
C87 C88 1.386(5) . ?
C87 C92 1.392(5) . ?
C88 C89 1.394(5) . ?
C88 H46 0.9500 . ?
C89 C90 1.388(6) . ?
C89 H47 0.9500 . ?
C90 C91 1.382(5) . ?
C90 C113 1.555(5) . ?
C91 C92 1.387(5) . ?
C91 H48 0.9500 . ?
C92 H49 0.9500 . ?
C93 C96 1.530(7) . ?
C93 C95 1.536(5) . ?
C93 C94 1.538(7) . ?
C94 H50D 0.9800 . ?
C94 H52E 0.9800 . ?
C94 H51F 0.9800 . ?
C95 H53A 0.9800 . ?
C95 H55B 0.9800 . ?
C95 H54C 0.9800 . ?
C96 H57A 0.9800 . ?
C96 H56B 0.9800 . ?
C96 H58C 0.9800 . ?
C97 C150 1.229(18) . ?
C97 C99 1.459(8) . ?
C97 C100 1.558(8) . ?
C97 C148 1.591(6) . ?
C97 C98 1.623(8) . ?
C97 C149 1.842(15) . ?
C98 H98A 0.9800 . ?
C98 H98B 0.9800 . ?
C98 H98C 0.9800 . ?
C99 H99A 0.9800 . ?
C99 H99B 0.9800 . ?
C99 H99C 0.9800 . ?
C100 H10A 0.9800 . ?
C100 H10B 0.9800 . ?
C100 H10C 0.9800 . ?
C101 C103 1.530(4) . ?
C101 C102 1.537(4) . ?
C101 C104 1.538(4) . ?
C102 H69A 0.9800 . ?
C102 H68B 0.9800 . ?
C102 H70C 0.9800 . ?
C103 H71A 0.9800 . ?
C103 H72B 0.9800 . ?
C103 H73C 0.9800 . ?
C104 H74A 0.9800 . ?
C104 H76B 0.9800 . ?
C104 H75C 0.9800 . ?
C105 C108 1.529(6) . ?
C105 C107 1.533(5) . ?
C105 C106 1.537(6) . ?
C106 H79A 0.9800 . ?
C106 H78B 0.9800 . ?
C106 H77C 0.9800 . ?
C107 H82D 0.9800 . ?
C107 H80E 0.9800 . ?
C107 H81F 0.9800 . ?
C108 H84G 0.9800 . ?
C108 H83H 0.9800 . ?
C108 H85I 0.9800 . ?
C109 C112 1.528(5) . ?
C109 C111 1.530(5) . ?
C109 C110 1.533(5) . ?
C110 H86A 0.9800 . ?
C110 H87B 0.9800 . ?
C110 H88C 0.9800 . ?
C111 H90A 0.9800 . ?
C111 H91B 0.9800 . ?
C111 H89C 0.9800 . ?
C112 H92A 0.9800 . ?
C112 H94B 0.9800 . ?
C112 H93C 0.9800 . ?
C113 C114 1.498(7) . ?
C113 C115 1.527(7) . ?
C113 C116 1.539(7) . ?
C114 H96J 0.9800 . ?
C114 H97K 0.9800 . ?
C114 H95L 0.9800 . ?
C115 H98G 0.9800 . ?
C115 H160 0.9800 . ?
C115 H99I 0.9800 . ?
C116 H101 0.9800 . ?
C116 H102 0.9800 . ?
C116 H103 0.9800 . ?
C117 N5 1.333(4) . ?
C117 C118 1.385(5) . ?
C117 H124 0.9500 . ?
C118 C119 1.368(6) . ?
C118 H105 0.9500 . ?
C119 C120 1.381(7) . ?
C119 H106 0.9500 . ?
C120 C121 1.388(5) . ?
C120 H107 0.9500 . ?
C121 N5 1.334(4) . ?
C121 H108 0.9500 . ?
C122 N10 1.336(5) . ?
C122 C123 1.364(6) . ?
C122 H109 0.9500 . ?
C123 C124 1.366(8) . ?
C123 H110 0.9500 . ?
C124 C125 1.364(8) . ?
C124 H111 0.9500 . ?
C125 C126 1.387(6) . ?
C125 H112 0.9500 . ?
C126 N10 1.331(5) . ?
C126 H113 0.9500 . ?
C148 H14A 0.9800 . ?
C148 H14B 0.9800 . ?
C148 H14C 0.9800 . ?
C149 H14D 0.9800 . ?
C149 H14E 0.9800 . ?
C149 H14F 0.9800 . ?
C150 H15A 0.9800 . ?
C150 H15B 0.9800 . ?
C150 H15C 0.9800 . ?
C3S C2S 1.3900 . ?
C3S C4S 1.3900 . ?
C3S H1S 0.9500 . ?
C2S C1S 1.3900 . ?
C2S H2S 0.9500 . ?
C1S N1S 1.3900 . ?
C1S H3S 0.9500 . ?
N1S C5S 1.3900 . ?
C5S C4S 1.3900 . ?
C5S H5S 0.9500 . ?
C4S H6S 0.9500 . ?
N2S C10S 1.3900 . ?
N2S C6S 1.3900 . ?
C10S C9S 1.3900 . ?
C10S H8S 0.9500 . ?
C9S C8S 1.3900 . ?
C9S H9S 0.9500 . ?
C8S C7S 1.3900 . ?
C8S H10S 0.9500 . ?
C7S C6S 1.3900 . ?
C7S H11S 0.9500 . ?
C6S H12S 0.9500 . ?
C15S C14S 1.3900 . ?
C15S N3S 1.3901 . ?
C15S H13S 0.9500 . ?
C14S C13S 1.3900 . ?
C14S H14S 0.9500 . ?
C13S C12S 1.3900 . ?
C13S H15S 0.9500 . ?
C12S C11S 1.3900 . ?
C12S H16S 0.9500 . ?
C11S N3S 1.3900 . ?
C11S H17S 0.9500 . ?
C1T C2T 1.533(12) . ?
C1T H1T1 0.9800 . ?
C1T H1T2 0.9800 . ?
C1T H1T3 0.9800 . ?
C2T C3T 1.533(13) . ?
C2T H2T1 0.9900 . ?
C2T H2T2 0.9900 . ?
C3T C4T 1.532(12) . ?
C3T H3T1 0.9900 . ?
C3T H3T2 0.9900 . ?
C4T C5T 1.533(12) . ?
C4T H4T1 0.9900 . ?
C4T H4T2 0.9900 . ?
C5T C6T 1.533(12) . ?
C5T H5T1 0.9900 . ?
C5T H5T2 0.9900 . ?
C6T H6T1 0.9800 . ?
C6T H6T2 0.9800 . ?
C6T H6T3 0.9800 . ?
N1 Zn1 2.066(2) . ?
N2 Zn1 2.080(2) . ?
N3 Zn1 2.103(2) . ?
N4 Zn1 2.056(2) . ?
N5 Zn1 2.194(3) . ?
N6 Zn2 2.096(3) . ?
N7 Zn2 2.058(3) . ?
N8 Zn2 2.060(2) . ?
N9 Zn2 2.097(3) . ?
N10 Zn2 2.163(3) . ?
